data_1562335
loop_
_publ_author_name
'Xiong, Pingping'
'Li, Jie'
'Bu, Huaiyu'
'Wei, Qing'
'Zhang, Ruolin'
'Chen, Sanping'

_publ_section_title
;
 Copper(II) complexes with 4-(1H-1, 2, 4-trizol-1-ylmethyl) benzoic acid:
 Syntheses, crystal structures and antifungal activities
;
_journal_name_full 'Journal of Solid State Chemistry'
_journal_page_first 292
_journal_page_last 299
_journal_paper_doi 10.1016/j.jssc.2014.04.012
_journal_volume 215
_journal_year 2014
_chemical_formula_moiety 'C20 H18 Cl2 Cu N6 O4'
_chemical_formula_sum 'C20 H18 Cl2 Cu N6 O4'
_chemical_formula_weight 540.84
_space_group_IT_number 2
_space_group_name_Hall '-P 1'
_space_group_name_H-M_alt 'P -1'
_symmetry_cell_setting triclinic
_symmetry_space_group_name_H-M 'P -1'
_atom_sites_solution_hydrogens geom
_atom_sites_solution_primary direct
_atom_sites_solution_secondary difmap
_audit_creation_method SHELXL-97
_cell_angle_alpha 83.935(3)
_cell_angle_beta 81.248(3)
_cell_angle_gamma 71.401(3)
_cell_formula_units_Z 2
_cell_length_a 7.5930(14)
_cell_length_b 7.6304(14)
_cell_length_c 19.844(4)
_cell_measurement_reflns_used 832
_cell_measurement_temperature 296(2)
_cell_measurement_theta_max 21.72
_cell_measurement_theta_min 2.91
_cell_volume 1075.0(4)
_computing_structure_refinement 'SHELXL-97 (Sheldrick, 1997)'
_computing_structure_solution 'SHELXS-97 (Sheldrick, 1990)'
_diffrn_ambient_temperature 296(2)
_diffrn_measured_fraction_theta_full 0.990
_diffrn_measured_fraction_theta_max 0.990
_diffrn_measurement_device_type 'Bruker APEX-II CCD'
_diffrn_measurement_method '\f and \w scans'
_diffrn_radiation_monochromator graphite
_diffrn_radiation_source 'fine-focus sealed tube'
_diffrn_radiation_type MoK\a
_diffrn_radiation_wavelength 0.71073
_diffrn_reflns_av_R_equivalents 0.0309
_diffrn_reflns_av_sigmaI/netI 0.0784
_diffrn_reflns_limit_h_max 9
_diffrn_reflns_limit_h_min -6
_diffrn_reflns_limit_k_max 9
_diffrn_reflns_limit_k_min -9
_diffrn_reflns_limit_l_max 23
_diffrn_reflns_limit_l_min -23
_diffrn_reflns_number 5367
_diffrn_reflns_theta_full 25.10
_diffrn_reflns_theta_max 25.10
_diffrn_reflns_theta_min 1.04
_diffrn_standards_number 0
_exptl_absorpt_coefficient_mu 1.307
_exptl_absorpt_correction_T_max 0.855
_exptl_absorpt_correction_T_min 0.754
_exptl_absorpt_correction_type multi-scan
_exptl_crystal_colour blue
_exptl_crystal_density_diffrn 1.671
_exptl_crystal_density_method 'not measured'
_exptl_crystal_description block
_exptl_crystal_F_000 550
_exptl_crystal_size_max 0.27
_exptl_crystal_size_mid 0.18
_exptl_crystal_size_min 0.12
_refine_diff_density_max 0.553
_refine_diff_density_min -0.815
_refine_diff_density_rms 0.182
_refine_ls_extinction_method none
_refine_ls_goodness_of_fit_ref 1.077
_refine_ls_hydrogen_treatment constr
_refine_ls_matrix_type full
_refine_ls_number_parameters 302
_refine_ls_number_reflns 3786
_refine_ls_number_restraints 0
_refine_ls_restrained_S_all 1.077
_refine_ls_R_factor_all 0.1037
_refine_ls_R_factor_gt 0.0572
_refine_ls_shift/su_max 0.001
_refine_ls_shift/su_mean 0.000
_refine_ls_structure_factor_coef Fsqd
_refine_ls_weighting_details 'calc w=1/[\s^2^(Fo^2^)+(0.1000P)^2^+0.0000P] where P=(Fo^2^+2Fc^2^)/3'
_refine_ls_weighting_scheme calc
_refine_ls_wR_factor_gt 0.1484
_refine_ls_wR_factor_ref 0.2073
_reflns_number_gt 2204
_reflns_number_total 3786
_reflns_threshold_expression >2sigma(I)
_cod_data_source_file JSSC-2014-215-292.cif
_cod_data_source_block xb6965_0m
_cod_depositor_comments
;
The following automatic conversions were performed:

data item '_symmetry_cell_setting' value 'Triclinic' was changed to
'triclinic' in accordance with the built-in table derived from the
CIF Core dictionary named 'cif_core.dic' version 2.4.5 last updated
on 2014-11-21.

Automatic conversion script
Id: cif_fix_values 8369 2020-08-20 11:38:08Z andrius 
;
_cod_original_cell_volume 1075.0(3)
_cod_original_sg_symbol_H-M 'P-1   '
_cod_database_code 1562335

loop_
_symmetry_equiv_pos_as_xyz
'x, y, z'
'-x, -y, -z'

loop_
_atom_site_label
_atom_site_type_symbol
_atom_site_fract_x
_atom_site_fract_y
_atom_site_fract_z
_atom_site_U_iso_or_equiv
_atom_site_adp_type
_atom_site_occupancy
_atom_site_symmetry_multiplicity
_atom_site_calc_flag
_atom_site_refinement_flags
_atom_site_disorder_assembly
_atom_site_disorder_group
Cu1 Cu 0.0000 0.5000 0.0000 0.0315(3) Uani 1 2 d S . .
Cu2 Cu 0.0000 1.0000 0.0000 0.0339(4) Uani 1 2 d S . .
C1 C 0.2247(11) 0.6633(11) 0.4775(4) 0.0463(19) Uani 1 1 d . . .
C2 C 0.1900(10) 0.5609(11) 0.4237(3) 0.0414(18) Uani 1 1 d . . .
C3 C 0.2141(10) 0.3707(10) 0.4323(3) 0.0416(18) Uani 1 1 d . . .
H3 H 0.2517 0.3064 0.4728 0.050 Uiso 1 1 calc R . .
C4 C 0.1827(10) 0.2763(10) 0.3814(3) 0.0417(18) Uani 1 1 d . . .
H4 H 0.2002 0.1496 0.3876 0.050 Uiso 1 1 calc R . .
C5 C 0.1244(9) 0.3740(10) 0.3208(3) 0.0357(16) Uani 1 1 d . . .
C6 C 0.1009(10) 0.5591(10) 0.3126(3) 0.0452(19) Uani 1 1 d . . .
H6 H 0.0618 0.6235 0.2723 0.054 Uiso 1 1 calc R . .
C7 C 0.1341(10) 0.6550(10) 0.3633(4) 0.0443(18) Uani 1 1 d . . .
H7 H 0.1187 0.7812 0.3563 0.053 Uiso 1 1 calc R . .
C8 C 0.0858(11) 0.2690(10) 0.2678(3) 0.0428(18) Uani 1 1 d . . .
H8A H 0.1635 0.1408 0.2719 0.051 Uiso 1 1 calc R . .
H8B H -0.0440 0.2712 0.2768 0.051 Uiso 1 1 calc R . .
C9 C 0.0099(9) 0.3910(10) 0.1503(3) 0.0383(17) Uani 1 1 d . . .
H9 H -0.1152 0.3947 0.1573 0.046 Uiso 1 1 calc R . .
C10 C 0.2730(9) 0.4061(9) 0.1067(3) 0.0360(16) Uani 1 1 d . . .
H10 H 0.3692 0.4254 0.0747 0.043 Uiso 1 1 calc R . .
C11 C 0.6858(10) 1.0751(11) 0.3855(4) 0.0464(19) Uani 1 1 d . . .
C12 C 0.6406(9) 0.9752(10) 0.3338(3) 0.0387(17) Uani 1 1 d . . .
C13 C 0.6270(11) 0.7965(11) 0.3486(3) 0.0472(19) Uani 1 1 d . . .
H13 H 0.6505 0.7365 0.3910 0.057 Uiso 1 1 calc R . .
C14 C 0.5785(10) 0.7090(10) 0.3000(3) 0.0454(19) Uani 1 1 d . . .
H14 H 0.5663 0.5915 0.3109 0.054 Uiso 1 1 calc R . .
C15 C 0.5477(8) 0.7914(9) 0.2360(3) 0.0324(15) Uani 1 1 d . . .
C16 C 0.5634(9) 0.9697(10) 0.2211(3) 0.0394(17) Uani 1 1 d . . .
H16 H 0.5442 1.0276 0.1780 0.047 Uiso 1 1 calc R . .
C17 C 0.6069(9) 1.0599(10) 0.2696(3) 0.0395(17) Uani 1 1 d . . .
H17 H 0.6138 1.1795 0.2592 0.047 Uiso 1 1 calc R . .
C18 C 0.5005(9) 0.6918(10) 0.1821(3) 0.0383(17) Uani 1 1 d . . .
H18A H 0.6042 0.6624 0.1457 0.046 Uiso 1 1 calc R . .
H18B H 0.4824 0.5764 0.2024 0.046 Uiso 1 1 calc R . .
C19 C 0.3052(9) 0.8475(9) 0.0887(3) 0.0322(15) Uani 1 1 d . . .
H19 H 0.3998 0.8218 0.0521 0.039 Uiso 1 1 calc R . .
C20 C 0.0445(10) 0.9387(10) 0.1494(3) 0.0385(17) Uani 1 1 d . . .
H20 H -0.0833 0.9916 0.1619 0.046 Uiso 1 1 calc R . .
Cl1 Cl -0.2235(2) 0.8621(2) 0.04756(8) 0.0397(5) Uani 1 1 d . . .
Cl2 Cl -0.2411(2) 0.3761(2) 0.04243(8) 0.0366(4) Uani 1 1 d . . .
N1 N 0.1218(8) 0.3441(8) 0.1977(3) 0.0339(13) Uani 1 1 d . . .
N2 N 0.2945(8) 0.3510(8) 0.1707(3) 0.0404(15) Uani 1 1 d . . .
N3 N 0.0982(7) 0.4323(8) 0.0913(2) 0.0329(13) Uani 1 1 d . . .
N4 N 0.1628(8) 0.8652(8) 0.1936(3) 0.0410(15) Uani 1 1 d . . .
N5 N 0.3307(7) 0.8061(7) 0.1537(3) 0.0314(13) Uani 1 1 d . . .
N6 N 0.1255(7) 0.9306(7) 0.0835(3) 0.0324(13) Uani 1 1 d . . .
O1 O 0.2720(8) 0.5705(8) 0.5329(2) 0.0603(16) Uani 1 1 d . . .
H1 H 0.2879 0.6387 0.5591 0.090 Uiso 1 1 calc R . .
O2 O 0.2027(9) 0.8337(8) 0.4676(3) 0.0689(17) Uani 1 1 d . . .
O3 O 0.7065(10) 0.9884(8) 0.4444(3) 0.0716(19) Uani 1 1 d . . .
H3A H 0.7324 1.0523 0.4697 0.107 Uiso 1 1 calc R . .
O4 O 0.7021(8) 1.2302(8) 0.3709(2) 0.0562(15) Uani 1 1 d . . .

loop_
_atom_site_aniso_label
_atom_site_aniso_U_11
_atom_site_aniso_U_22
_atom_site_aniso_U_33
_atom_site_aniso_U_23
_atom_site_aniso_U_13
_atom_site_aniso_U_12
Cu1 0.0348(7) 0.0413(7) 0.0247(6) 0.0024(5) -0.0087(5) -0.0196(5)
Cu2 0.0369(7) 0.0453(8) 0.0274(6) 0.0047(5) -0.0112(5) -0.0224(6)
C1 0.062(5) 0.048(5) 0.033(4) -0.010(4) -0.010(4) -0.018(4)
C2 0.046(4) 0.060(5) 0.024(4) -0.006(3) -0.006(3) -0.024(4)
C3 0.054(5) 0.035(4) 0.033(4) 0.004(3) -0.018(3) -0.006(3)
C4 0.062(5) 0.034(4) 0.034(4) -0.002(3) -0.011(4) -0.020(4)
C5 0.037(4) 0.048(5) 0.023(3) -0.004(3) 0.000(3) -0.016(3)
C6 0.066(5) 0.049(5) 0.024(4) 0.007(3) -0.013(4) -0.022(4)
C7 0.059(5) 0.033(4) 0.044(4) 0.001(3) -0.011(4) -0.018(4)
C8 0.058(5) 0.051(5) 0.029(4) -0.001(3) -0.001(3) -0.032(4)
C9 0.034(4) 0.055(5) 0.034(4) -0.010(3) -0.003(3) -0.022(4)
C10 0.035(4) 0.041(4) 0.034(4) 0.004(3) -0.011(3) -0.013(3)
C11 0.052(5) 0.055(5) 0.036(4) -0.009(4) -0.008(4) -0.019(4)
C12 0.042(4) 0.040(4) 0.039(4) -0.005(3) -0.008(3) -0.018(3)
C13 0.068(5) 0.057(5) 0.023(4) 0.004(3) -0.017(3) -0.025(4)
C14 0.059(5) 0.043(4) 0.043(4) 0.003(4) -0.018(4) -0.025(4)
C15 0.031(4) 0.034(4) 0.033(4) -0.004(3) -0.009(3) -0.008(3)
C16 0.046(4) 0.041(4) 0.029(4) 0.003(3) -0.010(3) -0.011(3)
C17 0.048(4) 0.040(4) 0.035(4) -0.001(3) -0.009(3) -0.019(4)
C18 0.042(4) 0.042(4) 0.034(4) 0.002(3) -0.015(3) -0.014(3)
C19 0.035(4) 0.037(4) 0.027(4) -0.003(3) -0.002(3) -0.017(3)
C20 0.036(4) 0.045(4) 0.037(4) -0.002(3) -0.006(3) -0.017(3)
Cl1 0.0410(10) 0.0456(11) 0.0388(10) 0.0024(8) -0.0066(8) -0.0229(9)
Cl2 0.0403(10) 0.0444(11) 0.0327(9) -0.0024(8) -0.0056(7) -0.0231(8)
N1 0.043(3) 0.042(4) 0.025(3) 0.002(3) -0.005(3) -0.025(3)
N2 0.039(3) 0.053(4) 0.035(3) 0.007(3) -0.009(3) -0.022(3)
N3 0.036(3) 0.040(3) 0.026(3) -0.004(3) -0.004(3) -0.016(3)
N4 0.043(4) 0.048(4) 0.029(3) -0.005(3) -0.003(3) -0.010(3)
N5 0.037(3) 0.030(3) 0.032(3) -0.002(2) -0.010(3) -0.014(3)
N6 0.038(3) 0.034(3) 0.029(3) 0.000(2) -0.009(2) -0.015(3)
O1 0.090(4) 0.063(4) 0.038(3) -0.002(3) -0.025(3) -0.030(3)
O2 0.120(5) 0.052(4) 0.049(3) -0.005(3) -0.031(3) -0.038(4)
O3 0.139(6) 0.062(4) 0.037(3) 0.005(3) -0.035(4) -0.055(4)
O4 0.086(4) 0.060(4) 0.037(3) -0.006(3) -0.012(3) -0.041(3)

loop_
_atom_type_symbol
_atom_type_description
_atom_type_scat_dispersion_real
_atom_type_scat_dispersion_imag
_atom_type_scat_source
C C 0.0033 0.0016 'International Tables Vol C Tables 4.2.6.8 and 6.1.1.4'
H H 0.0000 0.0000 'International Tables Vol C Tables 4.2.6.8 and 6.1.1.4'
N N 0.0061 0.0033 'International Tables Vol C Tables 4.2.6.8 and 6.1.1.4'
O O 0.0106 0.0060 'International Tables Vol C Tables 4.2.6.8 and 6.1.1.4'
Cu Cu 0.3201 1.2651 'International Tables Vol C Tables 4.2.6.8 and 6.1.1.4'
Cl Cl 0.1484 0.1585 'International Tables Vol C Tables 4.2.6.8 and 6.1.1.4'

loop_
_geom_angle_atom_site_label_1
_geom_angle_atom_site_label_2
_geom_angle_atom_site_label_3
_geom_angle
_geom_angle_site_symmetry_1
_geom_angle_site_symmetry_3
N3 Cu1 N3 180.00(11) . 2_565
N3 Cu1 Cl2 88.92(15) . .
N3 Cu1 Cl2 91.08(15) 2_565 .
N3 Cu1 Cl2 91.08(15) . 2_565
N3 Cu1 Cl2 88.92(15) 2_565 2_565
Cl2 Cu1 Cl2 180.00(11) . 2_565
N6 Cu2 N6 180.0 . 2_575
N6 Cu2 Cl1 90.72(16) . .
N6 Cu2 Cl1 89.28(16) 2_575 .
N6 Cu2 Cl1 89.28(16) . 2_575
N6 Cu2 Cl1 90.72(16) 2_575 2_575
Cl1 Cu2 Cl1 180.00(8) . 2_575
O2 C1 O1 123.4(7) . .
O2 C1 C2 119.7(7) . .
O1 C1 C2 116.8(7) . .
C7 C2 C3 118.9(6) . .
C7 C2 C1 119.5(7) . .
C3 C2 C1 121.7(7) . .
C4 C3 C2 121.1(6) . .
C4 C3 H3 119.4 . .
C2 C3 H3 119.4 . .
C3 C4 C5 119.3(7) . .
C3 C4 H4 120.4 . .
C5 C4 H4 120.4 . .
C6 C5 C4 119.5(6) . .
C6 C5 C8 122.6(6) . .
C4 C5 C8 117.9(6) . .
C5 C6 C7 121.7(6) . .
C5 C6 H6 119.2 . .
C7 C6 H6 119.2 . .
C2 C7 C6 119.6(7) . .
C2 C7 H7 120.2 . .
C6 C7 H7 120.2 . .
N1 C8 C5 113.4(6) . .
N1 C8 H8A 108.9 . .
C5 C8 H8A 108.9 . .
N1 C8 H8B 108.9 . .
C5 C8 H8B 108.9 . .
H8A C8 H8B 107.7 . .
N1 C9 N3 110.9(6) . .
N1 C9 H9 124.6 . .
N3 C9 H9 124.6 . .
N2 C10 N3 114.0(6) . .
N2 C10 H10 123.0 . .
N3 C10 H10 123.0 . .
O4 C11 O3 124.1(7) . .
O4 C11 C12 120.2(7) . .
O3 C11 C12 115.6(7) . .
C17 C12 C13 118.5(6) . .
C17 C12 C11 120.2(7) . .
C13 C12 C11 121.2(7) . .
C14 C13 C12 119.9(7) . .
C14 C13 H13 120.0 . .
C12 C13 H13 120.0 . .
C15 C14 C13 121.7(7) . .
C15 C14 H14 119.2 . .
C13 C14 H14 119.2 . .
C14 C15 C16 118.2(6) . .
C14 C15 C18 121.3(6) . .
C16 C15 C18 120.4(6) . .
C17 C16 C15 120.6(6) . .
C17 C16 H16 119.7 . .
C15 C16 H16 119.7 . .
C16 C17 C12 121.0(7) . .
C16 C17 H17 119.5 . .
C12 C17 H17 119.5 . .
N5 C18 C15 111.1(5) . .
N5 C18 H18A 109.4 . .
C15 C18 H18A 109.4 . .
N5 C18 H18B 109.4 . .
C15 C18 H18B 109.4 . .
H18A C18 H18B 108.0 . .
N5 C19 N6 110.2(6) . .
N5 C19 H19 124.9 . .
N6 C19 H19 124.9 . .
N4 C20 N6 113.8(6) . .
N4 C20 H20 123.1 . .
N6 C20 H20 123.1 . .
C9 N1 N2 109.8(5) . .
C9 N1 C8 128.3(6) . .
N2 N1 C8 121.5(5) . .
C10 N2 N1 102.7(5) . .
C9 N3 C10 102.6(5) . .
C9 N3 Cu1 128.1(4) . .
C10 N3 Cu1 129.1(4) . .
C20 N4 N5 103.4(5) . .
C19 N5 N4 109.3(5) . .
C19 N5 C18 128.3(6) . .
N4 N5 C18 121.8(5) . .
C19 N6 C20 103.4(5) . .
C19 N6 Cu2 128.5(4) . .
C20 N6 Cu2 127.8(5) . .
C1 O1 H1 109.5 . .
C11 O3 H3A 109.5 . .

loop_
_geom_bond_atom_site_label_1
_geom_bond_atom_site_label_2
_geom_bond_distance
_geom_bond_site_symmetry_2
Cu1 N3 2.018(5) .
Cu1 N3 2.018(5) 2_565
Cu1 Cl2 2.3284(15) .
Cu1 Cl2 2.3284(15) 2_565
Cu2 N6 1.976(5) .
Cu2 N6 1.976(5) 2_575
Cu2 Cl1 2.3062(16) .
Cu2 Cl1 2.3062(16) 2_575
C1 O2 1.255(9) .
C1 O1 1.278(8) .
C1 C2 1.488(9) .
C2 C7 1.383(10) .
C2 C3 1.399(10) .
C3 C4 1.390(9) .
C3 H3 0.9300 .
C4 C5 1.400(9) .
C4 H4 0.9300 .
C5 C6 1.361(9) .
C5 C8 1.501(8) .
C6 C7 1.400(9) .
C6 H6 0.9300 .
C7 H7 0.9300 .
C8 N1 1.467(8) .
C8 H8A 0.9700 .
C8 H8B 0.9700 .
C9 N1 1.309(8) .
C9 N3 1.318(8) .
C9 H9 0.9300 .
C10 N2 1.314(8) .
C10 N3 1.355(8) .
C10 H10 0.9300 .
C11 O4 1.229(9) .
C11 O3 1.286(9) .
C11 C12 1.481(9) .
C12 C17 1.387(9) .
C12 C13 1.398(10) .
C13 C14 1.383(9) .
C13 H13 0.9300 .
C14 C15 1.375(9) .
C14 H14 0.9300 .
C15 C16 1.400(9) .
C15 C18 1.520(8) .
C16 C17 1.375(9) .
C16 H16 0.9300 .
C17 H17 0.9300 .
C18 N5 1.463(8) .
C18 H18A 0.9700 .
C18 H18B 0.9700 .
C19 N5 1.323(8) .
C19 N6 1.324(8) .
C19 H19 0.9300 .
C20 N4 1.307(8) .
C20 N6 1.356(8) .
C20 H20 0.9300 .
N1 N2 1.354(7) .
N4 N5 1.363(7) .
O1 H1 0.8200 .
O3 H3A 0.8200 .

loop_
_geom_hbond_atom_site_label_D
_geom_hbond_atom_site_label_H
_geom_hbond_atom_site_label_A
_geom_hbond_distance_DH
_geom_hbond_distance_HA
_geom_hbond_distance_DA
_geom_hbond_angle_DHA
_geom_hbond_site_symmetry_A
O1 H1 O4 0.82 1.82 2.629(7) 169.4 2_676
O3 H3A O2 0.82 1.80 2.614(7) 172.8 2_676
